data_4118577
loop_
_publ_author_name
'Liang Zhang'
'Jianhua Cheng'
'B\'eatrice Carry'
'Zhaomin Hou'

_publ_section_title
;
 Catalytic Boracarboxylation of Alkynes with Diborane and Carbon Dioxide
 by an N-Heterocyclic Carbene Copper Catalyst
;
_journal_name_full 'Journal of the American Chemical Society'
_journal_page_first 14314
_journal_page_last 14317
_journal_paper_doi 10.1021/ja3063474
_journal_volume 134
_journal_year 2012
_chemical_formula_sum 'C58 H76 B2 Li2 O12'
_chemical_formula_weight 1000.69
_chemical_name_systematic
; 
 ? 
;
_space_group_IT_number 14
_symmetry_cell_setting monoclinic
_symmetry_space_group_name_Hall '-P 2ybc'
_symmetry_space_group_name_H-M 'P 1 21/c 1'
_atom_sites_solution_hydrogens geom
_atom_sites_solution_primary direct
_atom_sites_solution_secondary difmap
_audit_creation_method SHELXL-97
_cell_angle_alpha 90.00
_cell_angle_beta 99.507(11)
_cell_angle_gamma 90.00
_cell_formula_units_Z 2
_cell_length_a 13.943(7)
_cell_length_b 20.195(10)
_cell_length_c 10.094(5)
_cell_measurement_temperature 163(2)
_cell_volume 2803(2)
_computing_cell_refinement 'Bruker SMART'
_computing_data_collection 'Bruker SMART'
_computing_data_reduction 'Bruker SHELXTL'
_computing_molecular_graphics 'Ortep-3 for Windows (Farrugia, 1997)'
_computing_publication_material 'WinGX publication routines (Farrugia, 1999)'
_computing_structure_refinement 'SHELXL-97 (Sheldrick, 2008)'
_computing_structure_solution 'SHELXS-97 (Sheldrick, 2008)'
_diffrn_ambient_temperature 163(2)
_diffrn_measured_fraction_theta_full 0.990
_diffrn_measured_fraction_theta_max 0.990
_diffrn_measurement_device_type 'CCD area detector'
_diffrn_measurement_method 'phi and omega scans'
_diffrn_radiation_monochromator graphite
_diffrn_radiation_source 'fine-focus sealed tube'
_diffrn_radiation_type MoK\a
_diffrn_radiation_wavelength 0.71073
_diffrn_reflns_av_R_equivalents 0.0509
_diffrn_reflns_av_sigmaI/netI 0.0608
_diffrn_reflns_limit_h_max 16
_diffrn_reflns_limit_h_min -14
_diffrn_reflns_limit_k_max 24
_diffrn_reflns_limit_k_min -22
_diffrn_reflns_limit_l_max 12
_diffrn_reflns_limit_l_min -9
_diffrn_reflns_number 14853
_diffrn_reflns_theta_full 25.00
_diffrn_reflns_theta_max 25.00
_diffrn_reflns_theta_min 1.48
_exptl_absorpt_coefficient_mu 0.080
_exptl_absorpt_correction_T_max 0.9803
_exptl_absorpt_correction_T_min 0.9756
_exptl_absorpt_correction_type empirical
_exptl_absorpt_process_details 'SADABS (Sheldrick, 2008)'
_exptl_crystal_colour Colorless
_exptl_crystal_density_diffrn 1.186
_exptl_crystal_description Block
_exptl_crystal_F_000 1072
_exptl_crystal_size_max 0.31
_exptl_crystal_size_mid 0.28
_exptl_crystal_size_min 0.25
_refine_diff_density_max 0.292
_refine_diff_density_min -0.168
_refine_diff_density_rms 0.038
_refine_ls_extinction_method none
_refine_ls_goodness_of_fit_ref 1.043
_refine_ls_hydrogen_treatment constr
_refine_ls_matrix_type full
_refine_ls_number_parameters 375
_refine_ls_number_reflns 4872
_refine_ls_number_restraints 40
_refine_ls_restrained_S_all 1.044
_refine_ls_R_factor_all 0.1442
_refine_ls_R_factor_gt 0.0779
_refine_ls_shift/su_max 0.000
_refine_ls_shift/su_mean 0.000
_refine_ls_structure_factor_coef Fsqd
_refine_ls_weighting_details 'calc w=1/[\s^2^(Fo^2^)+(0.0975P)^2^+1.4303P] where P=(Fo^2^+2Fc^2^)/3'
_refine_ls_weighting_scheme calc
_refine_ls_wR_factor_gt 0.1989
_refine_ls_wR_factor_ref 0.2427
_reflns_number_gt 2494
_reflns_number_total 4872
_reflns_threshold_expression >2sigma(I)
_cod_data_source_file ja3063474_si_002_3.cif
_cod_data_source_block 3
_cod_database_code 4118577

loop_
_symmetry_equiv_pos_as_xyz
'x, y, z'
'-x, y+1/2, -z+1/2'
'-x, -y, -z'
'x, -y-1/2, z-1/2'

loop_
_atom_site_label
_atom_site_type_symbol
_atom_site_fract_x
_atom_site_fract_y
_atom_site_fract_z
_atom_site_U_iso_or_equiv
_atom_site_adp_type
_atom_site_occupancy
_atom_site_symmetry_multiplicity
_atom_site_calc_flag
_atom_site_refinement_flags
_atom_site_disorder_assembly
_atom_site_disorder_group
C1 C 0.4470(4) -0.00287(18) 0.8428(3) 0.0698(11) Uani 1 1 d . . .
C2 C 0.3775(3) 0.05343(16) 0.8093(3) 0.0685(11) Uani 1 1 d . . .
C3 C 0.2856(4) 0.03264(17) 0.8043(4) 0.0784(12) Uani 1 1 d . . .
C4 C 0.1969(3) 0.07293(18) 0.7668(5) 0.0954(15) Uani 1 1 d . . .
C5 C 0.1879(3) 0.13563(19) 0.8179(5) 0.1041(16) Uani 1 1 d . . .
H5 H 0.2399 0.1540 0.8796 0.125 Uiso 1 1 calc R . .
C6 C 0.1032(4) 0.1720(2) 0.7797(7) 0.125(2) Uani 1 1 d . . .
H6 H 0.0969 0.2143 0.8190 0.150 Uiso 1 1 calc R . .
C7 C 0.0288(5) 0.1482(3) 0.6867(8) 0.156(3) Uani 1 1 d . . .
H7 H -0.0284 0.1736 0.6603 0.187 Uiso 1 1 calc R . .
C8 C 0.0385(5) 0.0864(3) 0.6319(8) 0.165(3) Uani 1 1 d . . .
H8 H -0.0121 0.0695 0.5659 0.198 Uiso 1 1 calc R . .
C9 C 0.1216(4) 0.0487(2) 0.6721(6) 0.138(3) Uani 1 1 d . . .
H9 H 0.1268 0.0060 0.6345 0.165 Uiso 1 1 calc R . .
C10 C 0.4159(3) 0.11996(16) 0.7784(4) 0.0701(11) Uani 1 1 d . . .
C11 C 0.4860(3) 0.15116(17) 0.8683(4) 0.0707(11) Uani 1 1 d . . .
H11 H 0.5115 0.1302 0.9509 0.085 Uiso 1 1 calc R . .
C12 C 0.5198(3) 0.21322(18) 0.8391(4) 0.0800(12) Uani 1 1 d . . .
H12 H 0.5680 0.2349 0.9018 0.096 Uiso 1 1 calc R . .
C13 C 0.4834(4) 0.2433(2) 0.7191(5) 0.0920(14) Uani 1 1 d . . .
H13 H 0.5067 0.2857 0.6986 0.110 Uiso 1 1 calc R . .
C14 C 0.4136(5) 0.2122(2) 0.6291(5) 0.1070(17) Uani 1 1 d . . .
H14 H 0.3891 0.2328 0.5458 0.128 Uiso 1 1 calc R . .
C15 C 0.3790(4) 0.15130(19) 0.6592(4) 0.0944(15) Uani 1 1 d . . .
H15 H 0.3293 0.1305 0.5975 0.113 Uiso 1 1 calc R . .
C16 C 0.1957(4) -0.1411(2) 0.8237(7) 0.121(2) Uani 1 1 d . . .
C17 C 0.2721(4) -0.19653(19) 0.8411(6) 0.1161(18) Uani 1 1 d . . .
H17A H 0.3323 -0.1802 0.8952 0.174 Uiso 1 1 calc R . .
H17B H 0.2850 -0.2104 0.7527 0.174 Uiso 1 1 calc R . .
H17C H 0.2476 -0.2343 0.8865 0.174 Uiso 1 1 calc R . .
C18 C 0.1014(4) -0.1670(2) 0.7390(8) 0.179(4) Uani 1 1 d . . .
H18A H 0.0523 -0.1318 0.7280 0.268 Uiso 1 1 calc R . .
H18B H 0.0774 -0.2049 0.7845 0.268 Uiso 1 1 calc R . .
H18C H 0.1144 -0.1808 0.6506 0.268 Uiso 1 1 calc R . .
C19 C 0.1840(3) -0.1085(2) 0.9597(6) 0.1069(18) Uani 1 1 d . . .
C20 C 0.0887(4) -0.0692(2) 0.9514(8) 0.139(2) Uani 1 1 d . . .
H20A H 0.0816 -0.0394 0.8738 0.208 Uiso 1 1 calc R . .
H20B H 0.0902 -0.0432 1.0337 0.208 Uiso 1 1 calc R . .
H20C H 0.0336 -0.1000 0.9414 0.208 Uiso 1 1 calc R . .
C21 C 0.1943(4) -0.1551(2) 1.0790(6) 0.120(2) Uani 1 1 d . . .
H21A H 0.1856 -0.1302 1.1596 0.181 Uiso 1 1 calc R . .
H21B H 0.2591 -0.1752 1.0927 0.181 Uiso 1 1 calc R . .
H21C H 0.1448 -0.1899 1.0619 0.181 Uiso 1 1 calc R . .
O6 O 0.7018(6) 0.0554(6) 0.6997(11) 0.085(3) Uani 0.512(5) 1 d PD A 2
C22 C 0.6359(13) 0.0988(12) 0.6193(17) 0.178(12) Uani 0.512(5) 1 d PD A 2
H22A H 0.6261 0.1392 0.6709 0.213 Uiso 0.512(5) 1 calc PR A 2
H22B H 0.5721 0.0767 0.5935 0.213 Uiso 0.512(5) 1 calc PR A 2
C23 C 0.6757(7) 0.1164(5) 0.4998(11) 0.093(3) Uani 0.512(5) 1 d PD A 2
H23A H 0.6614 0.1631 0.4744 0.111 Uiso 0.512(5) 1 calc PR A 2
H23B H 0.6491 0.0875 0.4232 0.111 Uiso 0.512(5) 1 calc PR A 2
C24 C 0.7807(7) 0.1057(5) 0.5404(9) 0.101(3) Uani 0.512(5) 1 d PD A 2
H24A H 0.8125 0.1445 0.5891 0.121 Uiso 0.512(5) 1 calc PR A 2
H24B H 0.8127 0.0959 0.4622 0.121 Uiso 0.512(5) 1 calc PR A 2
C25 C 0.7815(6) 0.0475(4) 0.6299(10) 0.093(3) Uani 0.512(5) 1 d PD A 2
H25A H 0.7745 0.0061 0.5766 0.112 Uiso 0.512(5) 1 calc PR A 2
H25B H 0.8434 0.0456 0.6940 0.112 Uiso 0.512(5) 1 calc PR A 2
O6' O 0.6558(9) 0.0528(5) 0.6543(9) 0.078(3) Uani 0.488(5) 1 d PD A 1
C22' C 0.6428(11) 0.1159(5) 0.5933(14) 0.080(4) Uani 0.488(5) 1 d PD A 1
H22C H 0.7050 0.1310 0.5685 0.096 Uiso 0.488(5) 1 calc PR A 1
H22D H 0.6238 0.1481 0.6583 0.096 Uiso 0.488(5) 1 calc PR A 1
C23' C 0.5674(8) 0.1141(4) 0.4722(9) 0.097(3) Uani 0.488(5) 1 d PD A 1
H23C H 0.5963 0.1170 0.3892 0.116 Uiso 0.488(5) 1 calc PR A 1
H23D H 0.5195 0.1503 0.4728 0.116 Uiso 0.488(5) 1 calc PR A 1
C24' C 0.5224(7) 0.0483(4) 0.4853(9) 0.100(3) Uani 0.488(5) 1 d PD A 1
H24C H 0.4691 0.0510 0.5389 0.120 Uiso 0.488(5) 1 calc PR A 1
H24D H 0.4969 0.0290 0.3963 0.120 Uiso 0.488(5) 1 calc PR A 1
C25' C 0.6052(7) 0.0094(4) 0.5559(8) 0.089(3) Uani 0.488(5) 1 d PD A 1
H25C H 0.5818 -0.0302 0.5990 0.107 Uiso 0.488(5) 1 calc PR A 1
H25D H 0.6480 -0.0052 0.4924 0.107 Uiso 0.488(5) 1 calc PR A 1
Li1 Li 0.6673(6) 0.0195(3) 0.8593(7) 0.084(2) Uani 1 1 d . . .
B1 B 0.2891(4) -0.0453(2) 0.8477(5) 0.0805(15) Uani 1 1 d . . .
O3 O 0.3999(2) -0.05818(11) 0.8595(2) 0.0731(8) Uani 1 1 d . . .
O4 O 0.5355(2) -0.00081(12) 0.8520(3) 0.0766(8) Uani 1 1 d . A .
O1 O 0.2317(3) -0.08802(13) 0.7520(3) 0.1121(12) Uani 1 1 d . . .
O2 O 0.26342(19) -0.06147(11) 0.9788(3) 0.0811(8) Uani 1 1 d . . .
O5 O 0.7292(2) -0.06785(13) 0.8381(4) 0.1110(12) Uani 1 1 d . A .
C26 C 0.6674(10) -0.1284(7) 0.8174(18) 0.1055(16) Uani 0.472(5) 1 d PD A 2
H26A H 0.6080 -0.1204 0.7508 0.127 Uiso 0.472(5) 1 calc PR A 2
H26B H 0.6485 -0.1435 0.9028 0.127 Uiso 0.472(5) 1 calc PR A 2
C27 C 0.7326(9) -0.1779(6) 0.7660(17) 0.1055(16) Uani 0.472(5) 1 d PD A 2
H27A H 0.6943 -0.2073 0.6987 0.127 Uiso 0.472(5) 1 calc PR A 2
H27B H 0.7662 -0.2054 0.8407 0.127 Uiso 0.472(5) 1 calc PR A 2
C28 C 0.8080(8) -0.1376(4) 0.7006(12) 0.1055(16) Uani 0.472(5) 1 d PD A 2
H28A H 0.8732 -0.1582 0.7191 0.127 Uiso 0.472(5) 1 calc PR A 2
H28B H 0.7874 -0.1335 0.6023 0.127 Uiso 0.472(5) 1 calc PR A 2
C29 C 0.8070(8) -0.0732(4) 0.7674(14) 0.1055(16) Uani 0.472(5) 1 d PD A 2
H29A H 0.8688 -0.0673 0.8304 0.127 Uiso 0.472(5) 1 calc PR A 2
H29B H 0.8023 -0.0376 0.6994 0.127 Uiso 0.472(5) 1 calc PR A 2
C26' C 0.6803(9) -0.1209(6) 0.7760(16) 0.1055(16) Uani 0.528(5) 1 d PD A 1
H26C H 0.6313 -0.1055 0.6999 0.127 Uiso 0.528(5) 1 calc PR A 1
H26D H 0.6459 -0.1446 0.8401 0.127 Uiso 0.528(5) 1 calc PR A 1
C27' C 0.7495(8) -0.1664(5) 0.7260(14) 0.1055(16) Uani 0.528(5) 1 d PD A 1
H27C H 0.7630 -0.1524 0.6369 0.127 Uiso 0.528(5) 1 calc PR A 1
H27D H 0.7250 -0.2125 0.7203 0.127 Uiso 0.528(5) 1 calc PR A 1
C28' C 0.8390(6) -0.1592(4) 0.8339(11) 0.1055(16) Uani 0.528(5) 1 d PD A 1
H28C H 0.8345 -0.1884 0.9114 0.127 Uiso 0.528(5) 1 calc PR A 1
H28D H 0.8988 -0.1702 0.7978 0.127 Uiso 0.528(5) 1 calc PR A 1
C29' C 0.8389(7) -0.0883(4) 0.8741(13) 0.1055(16) Uani 0.528(5) 1 d PD A 1
H29C H 0.8798 -0.0615 0.8231 0.127 Uiso 0.528(5) 1 calc PR A 1
H29D H 0.8630 -0.0830 0.9714 0.127 Uiso 0.528(5) 1 calc PR A 1

loop_
_atom_site_aniso_label
_atom_site_aniso_U_11
_atom_site_aniso_U_22
_atom_site_aniso_U_33
_atom_site_aniso_U_23
_atom_site_aniso_U_13
_atom_site_aniso_U_12
C1 0.117(4) 0.051(2) 0.0408(19) -0.0018(16) 0.011(2) 0.019(2)
C2 0.114(3) 0.0426(19) 0.0447(19) -0.0026(15) 0.002(2) 0.012(2)
C3 0.109(3) 0.042(2) 0.072(3) -0.0061(18) -0.021(2) 0.010(2)
C4 0.110(3) 0.038(2) 0.121(4) 0.003(2) -0.031(3) 0.006(2)
C5 0.102(3) 0.043(2) 0.155(5) -0.003(2) -0.016(3) 0.006(2)
C6 0.107(4) 0.047(2) 0.207(6) 0.011(3) -0.016(4) 0.014(3)
C7 0.119(5) 0.064(3) 0.254(8) 0.029(4) -0.061(5) 0.009(3)
C8 0.161(6) 0.069(3) 0.221(7) 0.023(4) -0.097(5) -0.002(3)
C9 0.158(5) 0.052(3) 0.165(5) 0.000(3) -0.087(4) 0.005(3)
C10 0.115(3) 0.0445(19) 0.050(2) -0.0023(17) 0.012(2) 0.014(2)
C11 0.106(3) 0.046(2) 0.060(2) -0.0011(17) 0.015(2) 0.015(2)
C12 0.107(3) 0.049(2) 0.085(3) 0.004(2) 0.020(2) 0.012(2)
C13 0.142(4) 0.048(2) 0.092(3) 0.017(2) 0.036(3) 0.014(3)
C14 0.192(5) 0.058(3) 0.066(3) 0.014(2) 0.007(3) 0.014(3)
C15 0.168(5) 0.050(2) 0.058(2) 0.0031(19) -0.001(3) 0.014(3)
C16 0.126(4) 0.034(2) 0.179(6) 0.000(3) -0.047(4) 0.007(2)
C17 0.128(4) 0.045(2) 0.163(5) -0.005(3) -0.015(3) 0.021(2)
C18 0.142(5) 0.062(3) 0.286(9) -0.010(4) -0.101(6) -0.003(3)
C19 0.093(3) 0.042(2) 0.177(5) 0.013(3) -0.005(3) 0.003(2)
C20 0.085(3) 0.069(3) 0.252(8) 0.015(4) -0.006(4) 0.015(3)
C21 0.097(4) 0.064(3) 0.199(6) 0.040(3) 0.020(4) 0.004(2)
O6 0.088(7) 0.074(5) 0.097(7) 0.010(5) 0.031(5) 0.021(5)
C22 0.169(19) 0.21(2) 0.166(16) 0.097(15) 0.064(13) 0.127(17)
C23 0.080(7) 0.108(8) 0.091(7) -0.007(6) 0.019(6) 0.010(5)
C24 0.102(8) 0.109(8) 0.091(6) 0.011(6) 0.011(5) 0.007(6)
C25 0.091(6) 0.074(5) 0.124(8) 0.000(5) 0.043(6) 0.026(5)
O6' 0.114(9) 0.049(4) 0.073(6) -0.002(4) 0.021(5) -0.006(6)
C22' 0.101(10) 0.042(5) 0.095(9) -0.030(6) 0.009(8) 0.000(5)
C23' 0.159(11) 0.063(5) 0.078(6) 0.000(5) 0.046(7) 0.007(6)
C24' 0.159(10) 0.082(6) 0.062(5) -0.011(5) 0.032(6) 0.008(6)
C25' 0.145(9) 0.063(5) 0.064(5) -0.010(5) 0.030(5) 0.000(6)
Li1 0.122(6) 0.044(3) 0.095(5) -0.004(3) 0.045(4) -0.002(3)
B1 0.107(4) 0.038(2) 0.087(4) -0.008(2) -0.013(3) 0.012(2)
O3 0.109(2) 0.0413(14) 0.0661(16) 0.0000(11) 0.0057(14) 0.0183(13)
O4 0.107(2) 0.0622(16) 0.0649(17) 0.0038(12) 0.0265(16) 0.0192(15)
O1 0.152(3) 0.0412(15) 0.121(3) -0.0104(16) -0.044(2) 0.0087(16)
O2 0.0919(19) 0.0425(14) 0.107(2) 0.0029(14) 0.0097(16) 0.0043(13)
O5 0.107(2) 0.0495(16) 0.183(3) -0.0269(19) 0.044(2) 0.0007(15)
C26 0.106(3) 0.060(2) 0.150(5) -0.023(3) 0.019(2) 0.0036(16)
C27 0.106(3) 0.060(2) 0.150(5) -0.023(3) 0.019(2) 0.0036(16)
C28 0.106(3) 0.060(2) 0.150(5) -0.023(3) 0.019(2) 0.0036(16)
C29 0.106(3) 0.060(2) 0.150(5) -0.023(3) 0.019(2) 0.0036(16)
C26' 0.106(3) 0.060(2) 0.150(5) -0.023(3) 0.019(2) 0.0036(16)
C27' 0.106(3) 0.060(2) 0.150(5) -0.023(3) 0.019(2) 0.0036(16)
C28' 0.106(3) 0.060(2) 0.150(5) -0.023(3) 0.019(2) 0.0036(16)
C29' 0.106(3) 0.060(2) 0.150(5) -0.023(3) 0.019(2) 0.0036(16)

loop_
_atom_type_symbol
_atom_type_description
_atom_type_scat_dispersion_real
_atom_type_scat_dispersion_imag
_atom_type_scat_source
C C 0.0033 0.0016 'International Tables Vol C Tables 4.2.6.8 and 6.1.1.4'
H H 0.0000 0.0000 'International Tables Vol C Tables 4.2.6.8 and 6.1.1.4'
Li Li -0.0003 0.0001 'International Tables Vol C Tables 4.2.6.8 and 6.1.1.4'
B B 0.0013 0.0007 'International Tables Vol C Tables 4.2.6.8 and 6.1.1.4'
O O 0.0106 0.0060 'International Tables Vol C Tables 4.2.6.8 and 6.1.1.4'

loop_
_geom_angle_atom_site_label_1
_geom_angle_atom_site_label_2
_geom_angle_atom_site_label_3
_geom_angle
_geom_angle_site_symmetry_1
_geom_angle_site_symmetry_3
O4 C1 O3 122.4(3) . .
O4 C1 C2 126.8(4) . .
O3 C1 C2 110.8(4) . .
C3 C2 C1 110.5(4) . .
C3 C2 C10 130.2(3) . .
C1 C2 C10 119.2(4) . .
C2 C3 C4 126.3(4) . .
C2 C3 B1 107.8(3) . .
C4 C3 B1 125.9(4) . .
C5 C4 C9 118.3(4) . .
C5 C4 C3 122.3(4) . .
C9 C4 C3 119.3(4) . .
C4 C5 C6 120.5(4) . .
C4 C5 H5 119.8 . .
C6 C5 H5 119.8 . .
C7 C6 C5 121.1(5) . .
C7 C6 H6 119.4 . .
C5 C6 H6 119.4 . .
C6 C7 C8 118.8(5) . .
C6 C7 H7 120.6 . .
C8 C7 H7 120.6 . .
C7 C8 C9 120.7(5) . .
C7 C8 H8 119.7 . .
C9 C8 H8 119.7 . .
C4 C9 C8 120.6(5) . .
C4 C9 H9 119.7 . .
C8 C9 H9 119.7 . .
C11 C10 C15 119.2(4) . .
C11 C10 C2 120.9(3) . .
C15 C10 C2 119.9(4) . .
C10 C11 C12 120.3(4) . .
C10 C11 H11 119.9 . .
C12 C11 H11 119.9 . .
C13 C12 C11 119.8(4) . .
C13 C12 H12 120.1 . .
C11 C12 H12 120.1 . .
C14 C13 C12 120.0(4) . .
C14 C13 H13 120.0 . .
C12 C13 H13 120.0 . .
C13 C14 C15 120.1(4) . .
C13 C14 H14 120.0 . .
C15 C14 H14 120.0 . .
C14 C15 C10 120.6(5) . .
C14 C15 H15 119.7 . .
C10 C15 H15 119.7 . .
O1 C16 C17 108.0(5) . .
O1 C16 C18 108.3(5) . .
C17 C16 C18 109.2(4) . .
O1 C16 C19 103.1(3) . .
C17 C16 C19 112.3(4) . .
C18 C16 C19 115.5(5) . .
C16 C17 H17A 109.5 . .
C16 C17 H17B 109.5 . .
H17A C17 H17B 109.5 . .
C16 C17 H17C 109.5 . .
H17A C17 H17C 109.5 . .
H17B C17 H17C 109.5 . .
C16 C18 H18A 109.5 . .
C16 C18 H18B 109.5 . .
H18A C18 H18B 109.5 . .
C16 C18 H18C 109.5 . .
H18A C18 H18C 109.5 . .
H18B C18 H18C 109.5 . .
O2 C19 C21 109.3(4) . .
O2 C19 C20 107.7(3) . .
C21 C19 C20 109.3(5) . .
O2 C19 C16 101.9(4) . .
C21 C19 C16 115.4(4) . .
C20 C19 C16 112.7(5) . .
C19 C20 H20A 109.5 . .
C19 C20 H20B 109.5 . .
H20A C20 H20B 109.5 . .
C19 C20 H20C 109.5 . .
H20A C20 H20C 109.5 . .
H20B C20 H20C 109.5 . .
C19 C21 H21A 109.5 . .
C19 C21 H21B 109.5 . .
H21A C21 H21B 109.5 . .
C19 C21 H21C 109.5 . .
H21A C21 H21C 109.5 . .
H21B C21 H21C 109.5 . .
C25 O6 C22 105.7(10) . .
C25 O6 Li1 135.0(7) . .
C22 O6 Li1 119.2(9) . .
O6 C22 C23 108.9(11) . .
O6 C22 H22A 109.9 . .
C23 C22 H22A 109.9 . .
O6 C22 H22B 109.9 . .
C23 C22 H22B 109.9 . .
H22A C22 H22B 108.3 . .
C22 C23 C24 103.4(9) . .
C22 C23 H23A 111.1 . .
C24 C23 H23A 111.1 . .
C22 C23 H23B 111.1 . .
C24 C23 H23B 111.1 . .
H23A C23 H23B 109.0 . .
C23 C24 C25 101.1(7) . .
C23 C24 H24A 111.5 . .
C25 C24 H24A 111.5 . .
C23 C24 H24B 111.5 . .
C25 C24 H24B 111.5 . .
H24A C24 H24B 109.4 . .
O6 C25 C24 106.6(7) . .
O6 C25 H25A 110.4 . .
C24 C25 H25A 110.4 . .
O6 C25 H25B 110.4 . .
C24 C25 H25B 110.4 . .
H25A C25 H25B 108.6 . .
C22' O6' C25' 103.8(7) . .
C22' O6' Li1 133.0(8) . .
C25' O6' Li1 115.3(7) . .
O6' C22' C23' 111.1(8) . .
O6' C22' H22C 109.4 . .
C23' C22' H22C 109.4 . .
O6' C22' H22D 109.4 . .
C23' C22' H22D 109.4 . .
H22C C22' H22D 108.0 . .
C22' C23' C24' 101.7(7) . .
C22' C23' H23C 111.4 . .
C24' C23' H23C 111.4 . .
C22' C23' H23D 111.4 . .
C24' C23' H23D 111.4 . .
H23C C23' H23D 109.3 . .
C25' C24' C23' 102.2(8) . .
C25' C24' H24C 111.3 . .
C23' C24' H24C 111.3 . .
C25' C24' H24D 111.3 . .
C23' C24' H24D 111.3 . .
H24C C24' H24D 109.2 . .
O6' C25' C24' 105.5(7) . .
O6' C25' H25C 110.6 . .
C24' C25' H25C 110.6 . .
O6' C25' H25D 110.6 . .
C24' C25' H25D 110.6 . .
H25C C25' H25D 108.8 . .
O4 Li1 O6 115.8(5) . .
O4 Li1 O2 118.4(4) . 3_657
O6 Li1 O2 112.7(5) . 3_657
O4 Li1 O5 104.0(3) . .
O6 Li1 O5 94.1(4) . .
O2 Li1 O5 108.2(4) 3_657 .
O4 Li1 O6' 96.5(5) . .
O6 Li1 O6' 19.3(3) . .
O2 Li1 O6' 128.1(4) 3_657 .
O5 Li1 O6' 97.9(4) . .
O1 B1 O2 106.4(4) . .
O1 B1 O3 112.9(4) . .
O2 B1 O3 106.4(3) . .
O1 B1 C3 114.2(3) . .
O2 B1 C3 117.2(3) . .
O3 B1 C3 99.6(4) . .
C1 O3 B1 111.0(3) . .
C1 O4 Li1 169.1(3) . .
C16 O1 B1 108.3(4) . .
C19 O2 B1 108.7(4) . .
C19 O2 Li1 131.3(4) . 3_657
B1 O2 Li1 120.0(3) . 3_657
C26' O5 C29 94.3(6) . .
C26' O5 C26 19.7(10) . .
C29 O5 C26 110.1(6) . .
C26' O5 C29' 107.0(6) . .
C29 O5 C29' 44.6(6) . .
C26 O5 C29' 109.6(7) . .
C26' O5 Li1 123.6(6) . .
C29 O5 Li1 120.7(5) . .
C26 O5 Li1 119.5(6) . .
C29' O5 Li1 129.2(4) . .
O5 C26 C27 103.1(8) . .
O5 C26 H26A 111.2 . .
C27 C26 H26A 111.2 . .
O5 C26 H26B 111.2 . .
C27 C26 H26B 111.2 . .
H26A C26 H26B 109.1 . .
C26 C27 C28 106.8(8) . .
C26 C27 H27A 110.4 . .
C28 C27 H27A 110.4 . .
C26 C27 H27B 110.4 . .
C28 C27 H27B 110.4 . .
H27A C27 H27B 108.6 . .
C29 C28 C27 102.1(8) . .
C29 C28 H28A 111.3 . .
C27 C28 H28A 111.3 . .
C29 C28 H28B 111.3 . .
C27 C28 H28B 111.3 . .
H28A C28 H28B 109.2 . .
O5 C29 C28 111.8(8) . .
O5 C29 H29A 109.3 . .
C28 C29 H29A 109.3 . .
O5 C29 H29B 109.3 . .
C28 C29 H29B 109.3 . .
H29A C29 H29B 107.9 . .
O5 C26' C27' 109.9(8) . .
O5 C26' H26C 109.7 . .
C27' C26' H26C 109.7 . .
O5 C26' H26D 109.7 . .
C27' C26' H26D 109.7 . .
H26C C26' H26D 108.2 . .
C26' C27' C28' 101.6(9) . .
C26' C27' H27C 111.5 . .
C28' C27' H27C 111.5 . .
C26' C27' H27D 111.5 . .
C28' C27' H27D 111.5 . .
H27C C27' H27D 109.3 . .
C29' C28' C27' 104.5(7) . .
C29' C28' H28C 110.9 . .
C27' C28' H28C 110.9 . .
C29' C28' H28D 110.9 . .
C27' C28' H28D 110.9 . .
H28C C28' H28D 108.9 . .
C28' C29' O5 103.6(6) . .
C28' C29' H29C 111.0 . .
O5 C29' H29C 111.0 . .
C28' C29' H29D 111.0 . .
O5 C29' H29D 111.0 . .
H29C C29' H29D 109.0 . .

loop_
_geom_bond_atom_site_label_1
_geom_bond_atom_site_label_2
_geom_bond_distance
_geom_bond_site_symmetry_2
C1 O4 1.222(5) .
C1 O3 1.320(5) .
C1 C2 1.496(5) .
C2 C3 1.342(6) .
C2 C10 1.498(5) .
C3 C4 1.476(6) .
C3 B1 1.633(6) .
C4 C5 1.381(6) .
C4 C9 1.387(6) .
C5 C6 1.390(6) .
C5 H5 0.9500 .
C6 C7 1.367(7) .
C6 H6 0.9500 .
C7 C8 1.380(9) .
C7 H7 0.9500 .
C8 C9 1.389(7) .
C8 H8 0.9500 .
C9 H9 0.9500 .
C10 C11 1.372(5) .
C10 C15 1.381(5) .
C11 C12 1.388(5) .
C11 H11 0.9500 .
C12 C13 1.375(6) .
C12 H12 0.9500 .
C13 C14 1.369(6) .
C13 H13 0.9500 .
C14 C15 1.374(6) .
C14 H14 0.9500 .
C15 H15 0.9500 .
C16 O1 1.429(6) .
C16 C17 1.535(6) .
C16 C18 1.537(6) .
C16 C19 1.555(8) .
C17 H17A 0.9800 .
C17 H17B 0.9800 .
C17 H17C 0.9800 .
C18 H18A 0.9800 .
C18 H18B 0.9800 .
C18 H18C 0.9800 .
C19 O2 1.448(5) .
C19 C21 1.516(7) .
C19 C20 1.538(6) .
C20 H20A 0.9800 .
C20 H20B 0.9800 .
C20 H20C 0.9800 .
C21 H21A 0.9800 .
C21 H21B 0.9800 .
C21 H21C 0.9800 .
O6 C25 1.420(11) .
O6 C22 1.423(12) .
O6 Li1 1.899(13) .
C22 C23 1.453(14) .
C22 H22A 0.9900 .
C22 H22B 0.9900 .
C23 C24 1.469(11) .
C23 H23A 0.9900 .
C23 H23B 0.9900 .
C24 C25 1.482(10) .
C24 H24A 0.9900 .
C24 H24B 0.9900 .
C25 H25A 0.9900 .
C25 H25B 0.9900 .
O6' C22' 1.414(12) .
O6' C25' 1.422(10) .
O6' Li1 2.157(12) .
C22' C23' 1.476(12) .
C22' H22C 0.9900 .
C22' H22D 0.9900 .
C23' C24' 1.485(11) .
C23' H23C 0.9900 .
C23' H23D 0.9900 .
C24' C25' 1.479(11) .
C24' H24C 0.9900 .
C24' H24D 0.9900 .
C25' H25C 0.9900 .
C25' H25D 0.9900 .
Li1 O4 1.873(8) .
Li1 O2 1.949(8) 3_657
Li1 O5 1.991(7) .
B1 O1 1.435(5) .
B1 O2 1.464(6) .
B1 O3 1.552(6) .
O2 Li1 1.949(8) 3_657
O5 C26' 1.366(13) .
O5 C29 1.398(11) .
O5 C26 1.491(14) .
O5 C29' 1.569(9) .
C26 C27 1.499(11) .
C26 H26A 0.9900 .
C26 H26B 0.9900 .
C27 C28 1.559(13) .
C27 H27A 0.9900 .
C27 H27B 0.9900 .
C28 C29 1.465(10) .
C28 H28A 0.9900 .
C28 H28B 0.9900 .
C29 H29A 0.9900 .
C29 H29B 0.9900 .
C26' C27' 1.479(10) .
C26' H26C 0.9900 .
C26' H26D 0.9900 .
C27' C28' 1.522(13) .
C27' H27C 0.9900 .
C27' H27D 0.9900 .
C28' C29' 1.487(9) .
C28' H28C 0.9900 .
C28' H28D 0.9900 .
C29' H29C 0.9900 .
C29' H29D 0.9900 .
